data_2005090
loop_
_publ_author_name
'Chen, Y.-S.'
'Khan, M.'
'Rao, S. N.'
'Krishnaiah, M.'
'Raju, K. V. N.'

_publ_section_title
;
 3-[(2-Phenylsulfonyl)ethenyl]-4<i>H</i>-1-benzopyran-4-one
;
_journal_issue 7
_journal_name_full 'Acta Crystallographica Section C'
_journal_page_first 1847
_journal_page_last 1849
_journal_paper_doi 10.1107/S0108270196003526
_journal_volume 52
_journal_year 1996
_chemical_formula_iupac 'C17 H12 O4 S1'
_chemical_formula_sum 'C17 H12 O4 S'
_chemical_formula_weight 312.3
_space_group_IT_number 14
_symmetry_cell_setting monoclinic
_symmetry_space_group_name_Hall '-P 2ybc'
_symmetry_space_group_name_H-M 'P 1 21/c 1'
_atom_type_scat_source 'Cromer & Waber (1974)'
_cell_angle_alpha 90.
_cell_angle_beta 94.13(3)
_cell_angle_gamma 90.
_cell_formula_units_Z 4
_cell_length_a 12.062(5)
_cell_length_b 11.652(4)
_cell_length_c 10.304(4)
_cell_measurement_reflns_used 25
_cell_measurement_temperature 293
_cell_measurement_theta_max 25
_cell_measurement_theta_min 10
_cell_volume 1444.4(10)
_computing_data_collection 'CAD-4 Software (Enraf-Nonius, 1989)'
_computing_molecular_graphics 'ORTEP (Johnson, 1965)'
_computing_structure_solution 'SHELXTL-Plus (Sheldrick, 1990)'
_diffrn_measurement_device 'Enraf-Nonius CAD-4'
_diffrn_measurement_method \q/2\q
_diffrn_radiation_type MoK\a
_diffrn_radiation_wavelength 0.71073
_diffrn_reflns_av_R_equivalents 0.0318
_diffrn_reflns_limit_h_max 14
_diffrn_reflns_limit_h_min 0
_diffrn_reflns_limit_k_max 14
_diffrn_reflns_limit_k_min -14
_diffrn_reflns_limit_l_max 12
_diffrn_reflns_limit_l_min -12
_diffrn_reflns_number 5511
_diffrn_reflns_theta_max 26
_diffrn_standards_decay_% <3
_diffrn_standards_interval_time 120
_diffrn_standards_number 3
_exptl_absorpt_coefficient_mu 0.24
_exptl_absorpt_correction_type none
_exptl_crystal_colour colorless
_exptl_crystal_density_diffrn 1.436
_exptl_crystal_density_method 'not measured'
_exptl_crystal_description 'thin plate'
_exptl_crystal_size_max 0.50
_exptl_crystal_size_mid 0.30
_exptl_crystal_size_min 0.20
_refine_diff_density_max 0.19
_refine_diff_density_min -0.38
_refine_ls_extinction_method none
_refine_ls_goodness_of_fit_obs 1.78
_refine_ls_hydrogen_treatment 'H-atom parameters refined'
_refine_ls_number_parameters 247
_refine_ls_number_reflns 1999
_refine_ls_R_factor_obs 0.039
_refine_ls_shift/esd_max 0.001
_refine_ls_structure_factor_coef F
_refine_ls_weighting_details 'w = 1/\s^2^(F)'
_refine_ls_weighting_scheme calc
_refine_ls_wR_factor_obs 0.042
_reflns_number_observed 1999
_reflns_number_total 2836
_reflns_observed_criterion F>4\s(F)
_cod_data_source_file bk1226.cif
_cod_data_source_block bk1226a
_cod_depositor_comments
;
The following automatic conversions were performed:

'_refine_ls_weighting_scheme' value 'w = 1/\s^2^(F)' was changed to
'calc'. New tag '_refine_ls_weighting_details' was created. The value
of the new tag was set to 'w = 1/\s^2^(F)'.

Automatic conversion script
Id: cif_fix_values 3143 2015-03-26 13:38:13Z robertas 
;
_cod_original_cell_volume 1444.4(12)
_cod_original_sg_symbol_H-M 'P 21/c'
_cod_original_formula_sum 'C17 H12 O4 S1'
_cod_database_code 2005090

loop_
_symmetry_equiv_pos_as_xyz
x,y,z
x,1/2-y,1/2+z
-x,-y,-z
-x,1/2+y,1/2-z

loop_
_atom_site_label
_atom_site_fract_x
_atom_site_fract_y
_atom_site_fract_z
_atom_site_U_iso_or_equiv
S(1) .7561(1) .3129(1) .0868(1) .039(1)
O(1) .7406(1) .3819(2) -.0290(2) .053(1)
O(2) .7751(1) .1919(1) .0726(2) .052(1)
O(3) .4708(1) .4400(1) .3290(2) .051(1)
O(4) .4072(1) .1161(1) .4565(2) .047(1)
C(1) .8704(2) .3717(2) .1817(2) .037(1)
C(2) .9033(2) .3224(2) .3003(2) .048(1)
C(3) .9931(3) .3676(3) .3736(3) .064(1)
C(4) 1.0490(3) .4601(3) .3288(3) .068(1)
C(5) 1.0159(3) .5088(3) .2123(3) .071(1)
C(6) .9249(2) .4658(3) .1370(3) .055(1)
C(7) .6447(2) .3324(2) .1833(2) .038(1)
C(8) .5984(2) .2421(2) .2356(2) .037(1)
C(9) .5107(2) .2401(2) .3251(2) .034(1)
C(10) .4830(2) .1367(2) .3708(2) .042(1)
C(11) .3531(2) .2090(2) .5061(2) .036(1)
C(12) .2768(2) .1834(2) .5967(2) .045(1)
C(13) .2219(2) .2727(2) .6500(3) .051(1)
C(14) .2424(2) .3856(3) .6147(3) .051(1)
C(15) .3172(2) .4097(2) .5244(2) .043(1)
C(16) .3745(2) .3201(2) .4678(2) .034(1)
C(17) .4542(2) .3431(2) .3691(2) .035(1)
H(1) .8639(22) .2616(21) .3283(23) .052(7)
H(2) 1.0098(25) .3327(22) .4581(28) .070(9)
H(3) 1.1123(26) .4933(27) .3789(28) .084(10)
H(4) 1.0514(28) .5748(28) .1770(31) .094(11)
H(5) .8996(24) .5012(25) .0558(28) .075(9)
H(6) .6306(21) .4089(23) .1994(24) .058(8)
H(7) .6281(22) .1656(21) .2170(24) .059(8)
H(8) .5163(21) .0676(21) .3451(23) .052(7)
H(9) .2694(24) .1088(24) .6194(26) .069(9)
H(10) .1723(23) .2545(21) .7147(25) .059(8)
H(11) .2060(22) .4449(22) .6555(24) .060(8)
H(12) .3270(19) .4882(21) .4959(21) .047(7)

loop_
_geom_angle_atom_site_label_1
_geom_angle_atom_site_label_2
_geom_angle_atom_site_label_3
_geom_angle
_geom_angle_publ_flag
O(1) S(1) O(2) 118.40(10) yes
O(2) S(1) C(1) 108.2(2) yes
O(2) S(1) C(7) 108.80(10) yes
C(10) O(4) C(11) 117.9(2) yes
S(1) C(1) C(6) 119.7(2) yes
C(1) C(2) C(3) 119.3(3) yes
C(3) C(4) C(5) 120.3(3) yes
C(1) C(6) C(5) 118.5(3) yes
C(7) C(8) C(9) 128.2(2) yes
C(8) C(9) C(17) 124.0(2) yes
O(4) C(10) C(9) 126.2(2) yes
O(4) C(11) C(16) 121.6(2) yes
C(11) C(12) C(13) 118.0(2) yes
C(13) C(14) C(15) 120.6(3) yes
C(11) C(16) C(15) 118.0(2) yes
C(15) C(16) C(17) 121.2(2) yes
O(3) C(17) C(16) 122.1(2) yes
O(1) S(1) C(1) 107.00(10) yes
O(1) S(1) C(7) 109.90(10) yes
C(1) S(1) C(7) 103.70(10) yes
S(1) C(1) C(2) 119.4(2) yes
C(2) C(1) C(6) 120.9(2) yes
C(2) C(3) C(4) 120.2(3) yes
C(4) C(5) C(6) 120.8(3) yes
S(1) C(7) C(8) 119.6(2) yes
C(8) C(9) C(10) 116.5(2) yes
C(10) C(9) C(17) 119.5(2) yes
O(4) C(11) C(12) 115.7(2) yes
C(12) C(11) C(16) 122.6(2) yes
C(12) C(13) C(14) 120.9(3) yes
C(14) C(15) C(16) 119.9(2) yes
C(11) C(16) C(17) 120.8(2) yes
O(3) C(17) C(9) 124.0(2) yes
C(9) C(17) C(16) 113.9(2) yes

loop_
_geom_bond_atom_site_label_1
_geom_bond_atom_site_label_2
_geom_bond_distance
_geom_bond_publ_flag
S(1) O(1) 1.439(2) yes
S(1) C(1) 1.770(2) yes
O(3) C(17) 1.224(3) yes
O(4) C(11) 1.381(3) yes
C(1) C(6) 1.375(4) yes
C(3) C(4) 1.369(5) yes
C(5) C(6) 1.390(4) yes
C(8) C(9) 1.454(3) yes
C(9) C(17) 1.467(3) yes
C(11) C(16) 1.382(3) yes
C(13) C(14) 1.392(4) yes
C(15) C(16) 1.403(3) yes
S(1) O(2) 1.438(2) yes
S(1) C(7) 1.742(2) yes
O(4) C(10) 1.338(3) yes
C(1) C(2) 1.382(3) yes
C(2) C(3) 1.380(4) yes
C(4) C(5) 1.361(5) yes
C(7) C(8) 1.325(3) yes
C(9) C(10) 1.345(3) yes
C(11) C(12) 1.390(3) yes
C(12) C(13) 1.369(4) yes
C(14) C(15) 1.371(4) yes
C(16) C(17) 1.473(3) yes
C(2) H(1) 0.91(3) no
C(3) H(2) 0.97(3) no
C(4) H(3) 0.97(3) no
C(5) H(4) 0.96(3) no
C(6) H(5) 0.96(3) no
C(7) H(6) 0.93(3) no
C(8) H(7) 0.98(3) no
C(10) H(8) 0.95(3) no
C(12) H(9) 0.91(3) no
C(13) H(10) 0.95(3) no
C(14) H(11) 0.93(3) no
C(15) H(12) 0.97(2) no
